data_7022791
loop_
_publ_author_name
'Liu, Qing-Xiang'
'Wei, Qing'
'Zhao, Xiao-Jun'
'Wang, Hong'
'Li, Shu-Juan'
'Wang, Xiu-Guang'

_publ_section_title
;
 Cobalt(II), copper(II), zinc(II) and cadmium(II) complexes based on
 dibenzimidazolyl bidentate ligands with alkanyl linkers: crystal
 structure, weak interactions and conformations.
;
_journal_issue 16
_journal_name_full 'Dalton transactions (Cambridge, England : 2003)'
_journal_page_first 5902
_journal_page_last 5915
_journal_paper_doi 10.1039/c3dt33013c
_journal_volume 42
_journal_year 2013
_chemical_formula_sum 'C46 H56 N8 O10 Zn2'
_chemical_formula_weight 1011.73
_chemical_name_systematic
;
?
;
_space_group_IT_number 15
_symmetry_cell_setting monoclinic
_symmetry_space_group_name_Hall '-C 2yc'
_symmetry_space_group_name_H-M 'C 1 2/c 1'
_atom_sites_solution_hydrogens geom
_atom_sites_solution_primary direct
_atom_sites_solution_secondary difmap
_audit_creation_method SHELXL-97
_cell_angle_alpha 90.00
_cell_angle_beta 94.4060(10)
_cell_angle_gamma 90.00
_cell_formula_units_Z 4
_cell_length_a 23.3928(13)
_cell_length_b 9.3472(5)
_cell_length_c 22.0299(12)
_cell_measurement_reflns_used 3020
_cell_measurement_temperature 296(2)
_cell_measurement_theta_max 23.43
_cell_measurement_theta_min 2.35
_cell_volume 4802.8(5)
_computing_cell_refinement 'Bruker SMART'
_computing_data_collection 'Bruker SMART'
_computing_data_reduction 'Bruker SAINT'
_computing_molecular_graphics 'Bruker SHELXTL'
_computing_publication_material 'Bruker SHELXTL'
_computing_structure_refinement 'SHELXL-97 (Sheldrick, 1997)'
_computing_structure_solution 'SHELXS-97 (Sheldrick, 1990)'
_diffrn_ambient_temperature 296(2)
_diffrn_measured_fraction_theta_full 1.000
_diffrn_measured_fraction_theta_max 1.000
_diffrn_measurement_device_type 'CCD area detector'
_diffrn_measurement_method 'phi and omega scans'
_diffrn_radiation_monochromator graphite
_diffrn_radiation_source 'fine-focus sealed tube'
_diffrn_radiation_type MoK\a
_diffrn_radiation_wavelength 0.71073
_diffrn_reflns_av_R_equivalents 0.0289
_diffrn_reflns_av_sigmaI/netI 0.0327
_diffrn_reflns_limit_h_max 26
_diffrn_reflns_limit_h_min -27
_diffrn_reflns_limit_k_max 11
_diffrn_reflns_limit_k_min -11
_diffrn_reflns_limit_l_max 17
_diffrn_reflns_limit_l_min -26
_diffrn_reflns_number 11996
_diffrn_reflns_theta_full 25.03
_diffrn_reflns_theta_max 25.03
_diffrn_reflns_theta_min 1.75
_exptl_absorpt_coefficient_mu 1.063
_exptl_absorpt_correction_T_max 0.8483
_exptl_absorpt_correction_T_min 0.7998
_exptl_absorpt_correction_type multi-scan
_exptl_absorpt_process_details sadabs
_exptl_crystal_colour colourless
_exptl_crystal_density_diffrn 1.399
_exptl_crystal_density_meas ?
_exptl_crystal_density_method 'not measured'
_exptl_crystal_description block
_exptl_crystal_F_000 2112
_exptl_crystal_size_max 0.22
_exptl_crystal_size_mid 0.20
_exptl_crystal_size_min 0.16
_refine_diff_density_max 0.330
_refine_diff_density_min -0.262
_refine_diff_density_rms 0.047
_refine_ls_extinction_method none
_refine_ls_goodness_of_fit_ref 1.020
_refine_ls_hydrogen_treatment constr
_refine_ls_matrix_type full
_refine_ls_number_parameters 327
_refine_ls_number_reflns 4239
_refine_ls_number_restraints 12
_refine_ls_restrained_S_all 1.021
_refine_ls_R_factor_all 0.0522
_refine_ls_R_factor_gt 0.0332
_refine_ls_shift/su_max 0.001
_refine_ls_shift/su_mean 0.000
_refine_ls_structure_factor_coef Fsqd
_refine_ls_weighting_details 'calc w=1/[\s^2^(Fo^2^)+(0.0440P)^2^+2.1836P] where P=(Fo^2^+2Fc^2^)/3'
_refine_ls_weighting_scheme calc
_refine_ls_wR_factor_gt 0.0804
_refine_ls_wR_factor_ref 0.0888
_reflns_number_gt 3126
_reflns_number_total 4239
_reflns_threshold_expression >2sigma(I)
_cod_data_source_file c3dt33013c.txt
_cod_data_source_block 081112b
_cod_depositor_comments
;
The following automatic conversions were performed:

'_symmetry_cell_setting' value 'Monoclinic' changed to 'monoclinic'
according to /home/saulius/struct/CIF-dictionaries/cif_core.dic
dictionary named 'cif_core.dic' version 2.4.2 from 2011-04-26.

Automatic conversion script
Id: cif_fix_values 1891 2012-01-12 08:04:46Z andrius 

The following automatic conversions were performed:

'_exptl_crystal_density_meas' value 'none' was changed to '?' - the
value is perceived as not measured.

Automatic conversion script
Id: cif_fix_values 3008 2015-01-20 13:52:24Z robertas 
;
_cod_original_sg_symbol_H-M C2/c
_cod_database_code 7022791

loop_
_symmetry_equiv_pos_as_xyz
'x, y, z'
'-x, y, -z+1/2'
'x+1/2, y+1/2, z'
'-x+1/2, y+1/2, -z+1/2'
'-x, -y, -z'
'x, -y, z-1/2'
'-x+1/2, -y+1/2, -z'
'x+1/2, -y+1/2, z-1/2'

loop_
_atom_site_label
_atom_site_type_symbol
_atom_site_fract_x
_atom_site_fract_y
_atom_site_fract_z
_atom_site_U_iso_or_equiv
_atom_site_adp_type
_atom_site_occupancy
_atom_site_symmetry_multiplicity
_atom_site_calc_flag
_atom_site_refinement_flags
_atom_site_disorder_assembly
_atom_site_disorder_group
Zn1 Zn 0.316846(12) 1.00345(3) 0.173805(13) 0.03413(11) Uani 1 1 d . . .
O1 O 0.24345(8) 1.0882(2) 0.19013(8) 0.0474(5) Uani 1 1 d . . .
O2 O 0.19975(9) 0.9142(2) 0.13824(12) 0.0735(7) Uani 1 1 d . . .
O3 O 0.37949(8) 1.11535(19) 0.21427(8) 0.0479(5) Uani 1 1 d . . .
O4 O 0.35157(11) 1.0160(3) 0.29729(10) 0.0780(8) Uani 1 1 d . . .
N1 N 0.32948(9) 0.7915(2) 0.18043(9) 0.0348(5) Uani 1 1 d . . .
N2 N 0.31258(9) 0.5578(2) 0.17545(9) 0.0373(5) Uani 1 1 d . . .
N3 N 0.19215(10) 0.4764(2) 0.01682(10) 0.0425(6) Uani 1 1 d . . .
N4 N 0.17293(9) 0.4601(2) -0.08332(9) 0.0388(5) Uani 1 1 d . . .
C1 C 0.29041(11) 0.6899(3) 0.18038(11) 0.0350(6) Uani 1 1 d . . .
H1 H 0.2516 0.7075 0.1834 0.042 Uiso 1 1 calc R . .
C2 C 0.38132(11) 0.7212(3) 0.17545(11) 0.0374(6) Uani 1 1 d . . .
C3 C 0.43686(12) 0.7741(3) 0.17433(14) 0.0512(8) Uani 1 1 d . . .
H3 H 0.4443 0.8718 0.1765 0.061 Uiso 1 1 calc R . .
C4 C 0.48009(13) 0.6772(4) 0.16992(16) 0.0659(9) Uani 1 1 d . . .
H4 H 0.5176 0.7098 0.1688 0.079 Uiso 1 1 calc R . .
C5 C 0.46921(15) 0.5304(4) 0.16701(18) 0.0704(10) Uani 1 1 d . . .
H5 H 0.4997 0.4676 0.1641 0.084 Uiso 1 1 calc R . .
C6 C 0.41490(15) 0.4760(3) 0.16829(15) 0.0592(9) Uani 1 1 d . . .
H6 H 0.4079 0.3781 0.1667 0.071 Uiso 1 1 calc R . .
C7 C 0.37098(11) 0.5744(3) 0.17205(11) 0.0384(6) Uani 1 1 d . . .
C8 C 0.27899(13) 0.4251(3) 0.16914(12) 0.0450(7) Uani 1 1 d . . .
H8A H 0.2461 0.4327 0.1932 0.054 Uiso 1 1 calc R . .
H8B H 0.3023 0.3459 0.1851 0.054 Uiso 1 1 calc R . .
C9 C 0.25842(12) 0.3943(3) 0.10323(12) 0.0457(7) Uani 1 1 d . . .
H9A H 0.2914 0.3789 0.0798 0.055 Uiso 1 1 calc R . .
H9B H 0.2358 0.3072 0.1015 0.055 Uiso 1 1 calc R . .
C10 C 0.22255(13) 0.5158(3) 0.07495(12) 0.0472(7) Uani 1 1 d . . .
H10A H 0.1948 0.5453 0.1030 0.057 Uiso 1 1 calc R . .
H10B H 0.2473 0.5968 0.0686 0.057 Uiso 1 1 calc R . .
C11 C 0.21057(12) 0.4978(3) -0.03868(12) 0.0449(7) Uani 1 1 d . . .
H11 H 0.2464 0.5356 -0.0450 0.054 Uiso 1 1 calc R . .
C12 C 0.12535(11) 0.4122(3) -0.05482(11) 0.0366(6) Uani 1 1 d . . .
C13 C 0.07223(12) 0.3633(3) -0.07868(13) 0.0464(7) Uani 1 1 d . . .
H13 H 0.0636 0.3550 -0.1204 0.056 Uiso 1 1 calc R . .
C14 C 0.03299(14) 0.3278(4) -0.03809(15) 0.0641(9) Uani 1 1 d . . .
H14 H -0.0029 0.2948 -0.0529 0.077 Uiso 1 1 calc R . .
C15 C 0.04501(14) 0.3395(4) 0.02432(15) 0.0683(10) Uani 1 1 d . . .
H15 H 0.0170 0.3141 0.0501 0.082 Uiso 1 1 calc R . .
C16 C 0.09712(13) 0.3876(3) 0.04910(13) 0.0539(8) Uani 1 1 d . . .
H16 H 0.1052 0.3962 0.0909 0.065 Uiso 1 1 calc R . .
C17 C 0.13683(12) 0.4224(3) 0.00836(11) 0.0391(6) Uani 1 1 d . . .
C18 C 0.19868(12) 1.0287(3) 0.16624(13) 0.0438(7) Uani 1 1 d . . .
C19 C 0.14294(12) 1.1063(4) 0.17089(14) 0.0630(9) Uani 1 1 d . . .
H19A H 0.1251 1.1230 0.1308 0.095 Uiso 1 1 calc R . .
H19B H 0.1501 1.1962 0.1911 0.095 Uiso 1 1 calc R . .
H19C H 0.1180 1.0494 0.1937 0.095 Uiso 1 1 calc R . .
C20 C 0.38342(13) 1.0944(3) 0.27163(13) 0.0484(7) Uani 1 1 d . . .
C21 C 0.43060(17) 1.1751(5) 0.30700(17) 0.0976(14) Uani 1 1 d . . .
H21A H 0.4213 1.1858 0.3484 0.146 Uiso 1 1 d R . .
H21B H 0.4347 1.2679 0.2891 0.146 Uiso 1 1 d R . .
H21C H 0.4659 1.1233 0.3060 0.146 Uiso 1 1 d R . .
O5 O 0.17286(18) 0.8175(5) 0.0250(2) 0.098(2) Uani 0.642(6) 1 d PD A 1
H5A H 0.1731 0.8510 0.0594 0.147 Uiso 0.642(6) 1 calc PR A 1
C22 C 0.1161(5) 0.8241(15) -0.0038(6) 0.167(7) Uani 0.642(6) 1 d PD A 1
H22A H 0.1187 0.8150 -0.0474 0.200 Uiso 0.642(6) 1 calc PR A 1
H22B H 0.0950 0.7417 0.0093 0.200 Uiso 0.642(6) 1 calc PR A 1
C23 C 0.0834(4) 0.9492(10) 0.0069(6) 0.097(3) Uani 0.642(6) 1 d PD A 1
H23A H 0.0460 0.9408 -0.0142 0.145 Uiso 0.642(6) 1 calc PR A 1
H23B H 0.1025 1.0318 -0.0077 0.145 Uiso 0.642(6) 1 calc PR A 1
H23C H 0.0796 0.9591 0.0498 0.145 Uiso 0.642(6) 1 calc PR A 1
O5' O 0.1198(4) 0.7687(9) 0.0604(4) 0.117(4) Uani 0.358(6) 1 d PD A 2
H5'A H 0.1435 0.8144 0.0819 0.176 Uiso 0.358(6) 1 calc PR A 2
C22' C 0.1200(5) 0.8161(10) -0.0013(4) 0.044(3) Uani 0.358(6) 1 d PDU A 2
H22C H 0.0902 0.7668 -0.0261 0.052 Uiso 0.358(6) 1 calc PR A 2
H22D H 0.1566 0.7928 -0.0168 0.052 Uiso 0.358(6) 1 calc PR A 2
C23' C 0.1102(13) 0.9754(15) -0.0056(9) 0.167(14) Uani 0.358(6) 1 d PD A 2
H23D H 0.1116 1.0055 -0.0471 0.250 Uiso 0.358(6) 1 calc PR A 2
H23E H 0.1395 1.0241 0.0194 0.250 Uiso 0.358(6) 1 calc PR A 2
H23F H 0.0733 0.9980 0.0081 0.250 Uiso 0.358(6) 1 calc PR A 2

loop_
_atom_site_aniso_label
_atom_site_aniso_U_11
_atom_site_aniso_U_22
_atom_site_aniso_U_33
_atom_site_aniso_U_23
_atom_site_aniso_U_13
_atom_site_aniso_U_12
Zn1 0.03890(18) 0.03236(17) 0.03103(17) -0.00121(13) 0.00207(12) -0.00077(13)
O1 0.0403(11) 0.0541(12) 0.0478(11) -0.0046(10) 0.0040(9) 0.0062(9)
O2 0.0585(14) 0.0633(15) 0.0957(18) -0.0190(14) -0.0132(13) 0.0101(12)
O3 0.0554(12) 0.0544(12) 0.0331(10) -0.0014(9) -0.0018(9) -0.0139(10)
O4 0.0854(18) 0.104(2) 0.0451(13) 0.0051(12) 0.0064(12) -0.0414(15)
N1 0.0379(12) 0.0328(12) 0.0333(12) 0.0010(9) 0.0009(10) 0.0018(10)
N2 0.0462(14) 0.0307(11) 0.0342(12) 0.0008(9) -0.0029(10) 0.0001(10)
N3 0.0521(14) 0.0471(14) 0.0277(11) -0.0011(10) -0.0008(10) -0.0050(11)
N4 0.0423(13) 0.0447(13) 0.0298(12) 0.0003(9) 0.0044(10) -0.0030(10)
C1 0.0364(15) 0.0349(14) 0.0330(14) -0.0015(11) -0.0006(11) 0.0021(12)
C2 0.0381(16) 0.0397(15) 0.0340(14) 0.0029(11) 0.0010(12) 0.0053(12)
C3 0.0430(18) 0.0518(18) 0.059(2) 0.0072(15) 0.0044(15) 0.0003(14)
C4 0.0349(17) 0.083(3) 0.080(2) 0.009(2) 0.0068(16) 0.0068(17)
C5 0.049(2) 0.073(3) 0.089(3) 0.004(2) 0.0071(19) 0.0257(18)
C6 0.066(2) 0.0478(19) 0.063(2) 0.0007(15) -0.0005(17) 0.0197(16)
C7 0.0411(16) 0.0404(16) 0.0333(14) 0.0014(12) 0.0002(12) 0.0084(13)
C8 0.0579(18) 0.0319(15) 0.0433(16) 0.0045(12) -0.0077(14) -0.0051(13)
C9 0.0569(18) 0.0384(15) 0.0407(16) -0.0028(12) -0.0045(14) -0.0027(13)
C10 0.0627(19) 0.0438(16) 0.0337(14) -0.0043(12) -0.0065(13) -0.0043(14)
C11 0.0454(16) 0.0530(17) 0.0361(15) -0.0028(14) 0.0013(13) -0.0086(14)
C12 0.0461(16) 0.0327(14) 0.0307(13) -0.0003(11) 0.0020(12) 0.0028(12)
C13 0.0488(17) 0.0514(17) 0.0386(15) 0.0000(13) 0.0012(14) -0.0021(14)
C14 0.0484(19) 0.088(3) 0.056(2) 0.0038(18) 0.0041(16) -0.0107(18)
C15 0.058(2) 0.097(3) 0.052(2) 0.0105(19) 0.0183(17) -0.0090(19)
C16 0.066(2) 0.064(2) 0.0332(15) 0.0034(14) 0.0105(15) 0.0007(16)
C17 0.0489(17) 0.0363(15) 0.0322(14) 0.0012(11) 0.0028(13) 0.0019(13)
C18 0.0436(17) 0.0521(19) 0.0357(15) 0.0070(13) 0.0038(13) 0.0074(14)
C19 0.0450(18) 0.089(3) 0.0540(19) -0.0038(18) -0.0011(15) 0.0185(17)
C20 0.0475(18) 0.0583(19) 0.0385(17) -0.0051(14) -0.0035(14) -0.0075(15)
C21 0.093(3) 0.135(4) 0.061(2) -0.007(2) -0.020(2) -0.052(3)
O5 0.078(3) 0.108(4) 0.107(4) -0.019(3) 0.003(3) -0.002(3)
C22 0.113(10) 0.240(17) 0.138(11) 0.012(12) -0.046(9) -0.030(11)
C23 0.099(6) 0.088(6) 0.101(8) -0.008(5) -0.008(6) 0.007(5)
O5' 0.127(8) 0.106(7) 0.111(8) 0.028(5) -0.038(6) -0.053(6)
C22' 0.043(5) 0.042(4) 0.046(5) -0.006(4) 0.004(4) -0.001(4)
C23' 0.26(3) 0.17(2) 0.070(10) 0.053(12) 0.039(17) 0.12(2)

loop_
_atom_type_symbol
_atom_type_description
_atom_type_scat_dispersion_real
_atom_type_scat_dispersion_imag
_atom_type_scat_source
C C 0.0033 0.0016 'International Tables Vol C Tables 4.2.6.8 and 6.1.1.4'
H H 0.0000 0.0000 'International Tables Vol C Tables 4.2.6.8 and 6.1.1.4'
N N 0.0061 0.0033 'International Tables Vol C Tables 4.2.6.8 and 6.1.1.4'
O O 0.0106 0.0060 'International Tables Vol C Tables 4.2.6.8 and 6.1.1.4'
Zn Zn 0.2839 1.4301 'International Tables Vol C Tables 4.2.6.8 and 6.1.1.4'

loop_
_geom_angle_atom_site_label_1
_geom_angle_atom_site_label_2
_geom_angle_atom_site_label_3
_geom_angle
_geom_angle_site_symmetry_3
O1 Zn1 O3 109.74(8) .
O1 Zn1 N1 120.98(8) .
O3 Zn1 N1 113.16(8) .
O1 Zn1 N4 106.35(8) 7_565
O3 Zn1 N4 102.37(8) 7_565
N1 Zn1 N4 101.94(8) 7_565
C18 O1 Zn1 117.21(17) .
C20 O3 Zn1 111.31(18) .
C1 N1 C2 105.5(2) .
C1 N1 Zn1 127.82(17) .
C2 N1 Zn1 125.82(17) .
C1 N2 C7 106.9(2) .
C1 N2 C8 125.1(2) .
C7 N2 C8 127.8(2) .
C11 N3 C17 107.1(2) .
C11 N3 C10 126.2(2) .
C17 N3 C10 126.5(2) .
C11 N4 C12 105.1(2) .
C11 N4 Zn1 124.01(19) 7_565
C12 N4 Zn1 130.33(17) 7_565
N1 C1 N2 112.9(2) .
N1 C1 H1 123.5 .
N2 C1 H1 123.5 .
N1 C2 C3 130.9(2) .
N1 C2 C7 108.7(2) .
C3 C2 C7 120.4(2) .
C4 C3 C2 117.6(3) .
C4 C3 H3 121.2 .
C2 C3 H3 121.2 .
C3 C4 C5 121.4(3) .
C3 C4 H4 119.3 .
C5 C4 H4 119.3 .
C6 C5 C4 122.0(3) .
C6 C5 H5 119.0 .
C4 C5 H5 119.0 .
C5 C6 C7 116.6(3) .
C5 C6 H6 121.7 .
C7 C6 H6 121.7 .
N2 C7 C6 132.0(3) .
N2 C7 C2 106.0(2) .
C6 C7 C2 122.0(3) .
N2 C8 C9 112.2(2) .
N2 C8 H8A 109.2 .
C9 C8 H8A 109.2 .
N2 C8 H8B 109.2 .
C9 C8 H8B 109.2 .
H8A C8 H8B 107.9 .
C10 C9 C8 112.0(2) .
C10 C9 H9A 109.2 .
C8 C9 H9A 109.2 .
C10 C9 H9B 109.2 .
C8 C9 H9B 109.2 .
H9A C9 H9B 107.9 .
N3 C10 C9 112.8(2) .
N3 C10 H10A 109.0 .
C9 C10 H10A 109.0 .
N3 C10 H10B 109.0 .
C9 C10 H10B 109.0 .
H10A C10 H10B 107.8 .
N4 C11 N3 113.4(2) .
N4 C11 H11 123.3 .
N3 C11 H11 123.3 .
C13 C12 N4 131.1(2) .
C13 C12 C17 119.8(3) .
N4 C12 C17 109.1(2) .
C14 C13 C12 117.2(3) .
C14 C13 H13 121.4 .
C12 C13 H13 121.4 .
C13 C14 C15 122.2(3) .
C13 C14 H14 118.9 .
C15 C14 H14 118.9 .
C16 C15 C14 121.8(3) .
C16 C15 H15 119.1 .
C14 C15 H15 119.1 .
C15 C16 C17 116.2(3) .
C15 C16 H16 121.9 .
C17 C16 H16 121.9 .
C16 C17 N3 131.8(3) .
C16 C17 C12 122.9(3) .
N3 C17 C12 105.3(2) .
O2 C18 O1 122.7(3) .
O2 C18 C19 120.2(3) .
O1 C18 C19 117.0(3) .
C18 C19 H19A 109.5 .
C18 C19 H19B 109.5 .
H19A C19 H19B 109.5 .
C18 C19 H19C 109.5 .
H19A C19 H19C 109.5 .
H19B C19 H19C 109.5 .
O4 C20 O3 123.6(3) .
O4 C20 C21 120.9(3) .
O3 C20 C21 115.5(3) .
C20 C21 H21A 109.5 .
C20 C21 H21B 109.5 .
H21A C21 H21B 109.5 .
C20 C21 H21C 109.5 .
H21A C21 H21C 109.5 .
H21B C21 H21C 109.5 .
C22 O5 H5A 109.5 .
C23 C22 O5 117.0(9) .
C23 C22 H22A 108.0 .
O5 C22 H22A 108.0 .
C23 C22 H22B 108.0 .
O5 C22 H22B 108.0 .
H22A C22 H22B 107.3 .
C22 C23 H23A 109.5 .
C22 C23 H23B 109.5 .
H23A C23 H23B 109.5 .
C22 C23 H23C 109.5 .
H23A C23 H23C 109.5 .
H23B C23 H23C 109.5 .
C22' O5' H5'A 109.5 .
O5' C22' C23' 110.8(8) .
O5' C22' H22C 109.5 .
C23' C22' H22C 109.5 .
O5' C22' H22D 109.5 .
C23' C22' H22D 109.5 .
H22C C22' H22D 108.1 .
C22' C23' H23D 109.5 .
C22' C23' H23E 109.5 .
H23D C23' H23E 109.5 .
C22' C23' H23F 109.5 .
H23D C23' H23F 109.5 .
H23E C23' H23F 109.5 .

loop_
_geom_bond_atom_site_label_1
_geom_bond_atom_site_label_2
_geom_bond_distance
_geom_bond_site_symmetry_2
Zn1 O1 1.9494(18) .
Zn1 O3 1.9585(17) .
Zn1 N1 2.007(2) .
Zn1 N4 2.054(2) 7_565
O1 C18 1.265(3) .
O2 C18 1.236(3) .
O3 C20 1.275(3) .
O4 C20 1.215(3) .
N1 C1 1.318(3) .
N1 C2 1.391(3) .
N2 C1 1.346(3) .
N2 C7 1.383(3) .
N2 C8 1.469(3) .
N3 C11 1.342(3) .
N3 C17 1.388(3) .
N3 C10 1.463(3) .
N4 C11 1.317(3) .
N4 C12 1.393(3) .
N4 Zn1 2.054(2) 7_565
C1 H1 0.9300 .
C2 C3 1.392(4) .
C2 C7 1.394(4) .
C3 C4 1.366(4) .
C3 H3 0.9300 .
C4 C5 1.397(5) .
C4 H4 0.9300 .
C5 C6 1.371(5) .
C5 H5 0.9300 .
C6 C7 1.386(4) .
C6 H6 0.9300 .
C8 C9 1.522(3) .
C8 H8A 0.9700 .
C8 H8B 0.9700 .
C9 C10 1.517(4) .
C9 H9A 0.9700 .
C9 H9B 0.9700 .
C10 H10A 0.9700 .
C10 H10B 0.9700 .
C11 H11 0.9300 .
C12 C13 1.389(4) .
C12 C17 1.401(3) .
C13 C14 1.370(4) .
C13 H13 0.9300 .
C14 C15 1.387(4) .
C14 H14 0.9300 .
C15 C16 1.372(4) .
C15 H15 0.9300 .
C16 C17 1.379(4) .
C16 H16 0.9300 .
C18 C19 1.503(4) .
C19 H19A 0.9600 .
C19 H19B 0.9600 .
C19 H19C 0.9600 .
C20 C21 1.504(4) .
C21 H21A 0.9600 .
C21 H21B 0.9600 .
C21 H21C 0.9600 .
O5 C22 1.428(8) .
O5 H5A 0.8200 .
C22 C23 1.427(9) .
C22 H22A 0.9700 .
C22 H22B 0.9700 .
C23 H23A 0.9600 .
C23 H23B 0.9600 .
C23 H23C 0.9600 .
O5' C22' 1.430(9) .
O5' H5'A 0.8200 .
C22' C23' 1.509(9) .
C22' H22C 0.9700 .
C22' H22D 0.9700 .
C23' H23D 0.9600 .
C23' H23E 0.9600 .
C23' H23F 0.9600 .

loop_
_geom_torsion_atom_site_label_1
_geom_torsion_atom_site_label_2
_geom_torsion_atom_site_label_3
_geom_torsion_atom_site_label_4
_geom_torsion
_geom_torsion_site_symmetry_1
O3 Zn1 O1 C18 179.08(18) .
N1 Zn1 O1 C18 -46.3(2) .
N4 Zn1 O1 C18 69.0(2) 7_565
O1 Zn1 O3 C20 73.7(2) .
N1 Zn1 O3 C20 -64.7(2) .
N4 Zn1 O3 C20 -173.64(19) 7_565
O1 Zn1 N1 C1 18.3(2) .
O3 Zn1 N1 C1 151.6(2) .
N4 Zn1 N1 C1 -99.3(2) 7_565
O1 Zn1 N1 C2 -173.60(18) .
O3 Zn1 N1 C2 -40.3(2) .
N4 Zn1 N1 C2 68.8(2) 7_565
C2 N1 C1 N2 -0.3(3) .
Zn1 N1 C1 N2 169.71(16) .
C7 N2 C1 N1 0.0(3) .
C8 N2 C1 N1 -174.7(2) .
C1 N1 C2 C3 -178.7(3) .
Zn1 N1 C2 C3 11.0(4) .
C1 N1 C2 C7 0.4(3) .
Zn1 N1 C2 C7 -169.84(16) .
N1 C2 C3 C4 179.0(3) .
C7 C2 C3 C4 -0.1(4) .
C2 C3 C4 C5 -0.4(5) .
C3 C4 C5 C6 0.2(6) .
C4 C5 C6 C7 0.6(5) .
C1 N2 C7 C6 177.9(3) .
C8 N2 C7 C6 -7.5(4) .
C1 N2 C7 C2 0.2(3) .
C8 N2 C7 C2 174.8(2) .
C5 C6 C7 N2 -178.5(3) .
C5 C6 C7 C2 -1.1(4) .
N1 C2 C7 N2 -0.4(3) .
C3 C2 C7 N2 178.9(2) .
N1 C2 C7 C6 -178.4(2) .
C3 C2 C7 C6 0.9(4) .
C1 N2 C8 C9 85.3(3) .
C7 N2 C8 C9 -88.4(3) .
N2 C8 C9 C10 -57.6(3) .
C11 N3 C10 C9 -93.9(3) .
C17 N3 C10 C9 92.6(3) .
C8 C9 C10 N3 -167.5(2) .
C12 N4 C11 N3 1.1(3) .
Zn1 N4 C11 N3 173.54(17) 7_565
C17 N3 C11 N4 -1.4(3) .
C10 N3 C11 N4 -175.9(2) .
C11 N4 C12 C13 177.9(3) .
Zn1 N4 C12 C13 6.2(4) 7_565
C11 N4 C12 C17 -0.4(3) .
Zn1 N4 C12 C17 -172.18(17) 7_565
N4 C12 C13 C14 -177.8(3) .
C17 C12 C13 C14 0.4(4) .
C12 C13 C14 C15 0.0(5) .
C13 C14 C15 C16 0.0(6) .
C14 C15 C16 C17 -0.5(5) .
C15 C16 C17 N3 178.3(3) .
C15 C16 C17 C12 0.9(4) .
C11 N3 C17 C16 -176.8(3) .
C10 N3 C17 C16 -2.3(5) .
C11 N3 C17 C12 1.0(3) .
C10 N3 C17 C12 175.5(2) .
C13 C12 C17 C16 -0.9(4) .
N4 C12 C17 C16 177.7(3) .
C13 C12 C17 N3 -178.9(2) .
N4 C12 C17 N3 -0.4(3) .
Zn1 O1 C18 O2 6.6(4) .
Zn1 O1 C18 C19 -170.93(19) .
Zn1 O3 C20 O4 -0.8(4) .
Zn1 O3 C20 C21 179.7(2) .
